data_2242290
loop_
_publ_author_name
'Zheoat, Ahmed M.'
'Gray, Alexander I.'
'Igoli, John O.'
'Kennedy, Alan R.'
'Ferro, Valerie A.'

_publ_section_title
;
 Crystal structures of hibiscus acid and hibiscus acid dimethyl ester
 isolated from <i>Hibiscus sabdariffa</i> (Malvaceae)
;
_journal_coeditor_code ZS2386
_journal_issue 9
_journal_name_full 'Acta Crystallographica Section E'
_journal_page_first 1368
_journal_page_last 1371
_journal_paper_doi 10.1107/S2056989017011902
_journal_volume 73
_journal_year 2017
_chemical_formula_iupac 'C8 H10 O7'
_chemical_formula_moiety 'C8 H10 O7'
_chemical_formula_sum 'C8 H10 O7'
_chemical_formula_weight 218.16
_chemical_name_common 'hibiscus acid dimethyl ester'
_chemical_name_systematic
;
Dimethyl
(2<i>S</i>,3<i>R</i>)-3-Hydroxy-5-oxo-2,3,4,5-tetrahydrofuran-2,3-dicarboxylate
;
_space_group_crystal_system monoclinic
_space_group_IT_number 4
_space_group_name_Hall 'P 2yb'
_space_group_name_H-M_alt 'P 1 21 1'
_symmetry_space_group_name_Hall 'P 2yb'
_symmetry_space_group_name_H-M 'P 1 21 1'
_atom_sites_solution_hydrogens mixed
_audit_creation_method SHELXL-2014/7
_cell_angle_alpha 90
_cell_angle_beta 96.243(7)
_cell_angle_gamma 90
_cell_formula_units_Z 4
_cell_length_a 9.3057(6)
_cell_length_b 7.6934(6)
_cell_length_c 13.4012(11)
_cell_measurement_reflns_used 3289
_cell_measurement_temperature 123(2)
_cell_measurement_theta_max 72.7520
_cell_measurement_theta_min 3.3800
_cell_volume 953.74(12)
_computing_cell_refinement
;
CrysAlis PRO (Oxford Diffraction, 2010)
;
_computing_data_collection
;
CrysAlis PRO (Oxford Diffraction, 2010)
;
_computing_data_reduction
;
CrysAlis PRO (Oxford Diffraction, 2010)
;
_computing_molecular_graphics
;
Mercury (Macrae <i>et al.</i>,  2008)
;
_computing_publication_material
;
SHELXL2014 (Sheldrick, 2015)
;
_computing_structure_refinement
;
SHELXL2014 (Sheldrick, 2015)
;
_computing_structure_solution
;
SIR92 (Altomare <i>et al.</i>,  1993)
;
_diffrn_ambient_temperature 123(2)
_diffrn_measured_fraction_theta_full 1.000
_diffrn_measured_fraction_theta_max 0.982
_diffrn_measurement_device_type 'Oxford Diffraction Gemini S CCD'
_diffrn_measurement_method '\w scans'
_diffrn_radiation_type CuK\a
_diffrn_radiation_wavelength 1.5418
_diffrn_reflns_av_R_equivalents 0.0364
_diffrn_reflns_limit_h_max 11
_diffrn_reflns_limit_h_min -11
_diffrn_reflns_limit_k_max 9
_diffrn_reflns_limit_k_min -8
_diffrn_reflns_limit_l_max 14
_diffrn_reflns_limit_l_min -16
_diffrn_reflns_number 8046
_diffrn_reflns_theta_full 70.000
_diffrn_reflns_theta_max 73.437
_diffrn_reflns_theta_min 3.317
_diffrn_standards_number 0
_exptl_absorpt_coefficient_mu 1.197
_exptl_absorpt_correction_T_max 1.00000
_exptl_absorpt_correction_T_min 0.74686
_exptl_absorpt_correction_type multi-scan
_exptl_absorpt_process_details
;
(CrysAlis PRO; Oxford Diffraction, 2010)
;
_exptl_crystal_colour colourless
_exptl_crystal_density_diffrn 1.519
_exptl_crystal_description 'platey fragment'
_exptl_crystal_F_000 456
_exptl_crystal_size_max 0.30
_exptl_crystal_size_mid 0.20
_exptl_crystal_size_min 0.04
_refine_diff_density_max 0.227
_refine_diff_density_min -0.217
_refine_ls_abs_structure_details
;
Flack <i>x</i> determined using 1098 quotients [(I+)-(I-)]/[(I+)+(I-)]
(Parsons <i>et al.</i>,  2013)
;
_refine_ls_abs_structure_Flack 0.08(17)
_refine_ls_extinction_method none
_refine_ls_goodness_of_fit_ref 1.096
_refine_ls_hydrogen_treatment mixed
_refine_ls_matrix_type full
_refine_ls_number_parameters 281
_refine_ls_number_reflns 3506
_refine_ls_number_restraints 3
_refine_ls_restrained_S_all 1.096
_refine_ls_R_factor_all 0.0545
_refine_ls_R_factor_gt 0.0437
_refine_ls_shift/su_max 0.000
_refine_ls_shift/su_mean 0.000
_refine_ls_structure_factor_coef Fsqd
_refine_ls_weighting_details 'w=1/[\s^2^(Fo^2^)+(0.0568P)^2^+0.1462P] where P=(Fo^2^+2Fc^2^)/3'
_refine_ls_weighting_scheme calc
_refine_ls_wR_factor_gt 0.1073
_refine_ls_wR_factor_ref 0.1210
_reflns_number_gt 2976
_reflns_number_total 3506
_reflns_threshold_expression 'I > 2\s(I)'
_cod_data_source_file zs2386sup1.cif
_cod_data_source_block II
_cod_database_code 2242290
_shelx_space_group_comment
;
The symmetry employed for this SHELXL refinement is uniquely defined
by the following loop, which should always be used as a source of
symmetry information in preference to the above space-group names.
They are only intended as comments.
;

loop_
_space_group_symop_operation_xyz
'x, y, z'
'-x, y+1/2, -z'

loop_
_atom_site_type_symbol
_atom_site_label
_atom_site_fract_x
_atom_site_fract_y
_atom_site_fract_z
_atom_site_U_iso_or_equiv
_atom_site_adp_type
_atom_site_calc_flag
_atom_site_occupancy
O O1 0.0127(3) 0.3894(4) 0.4143(2) 0.0393(7) Uani d 1
O O2 -0.0438(4) 0.4647(5) 0.2547(2) 0.0502(8) Uani d 1
O O3 0.3364(3) 0.3776(4) 0.4119(2) 0.0399(7) Uani d 1
H H1H 0.407(4) 0.349(7) 0.458(3) 0.048 Uiso d 1
O O4 0.4351(3) 0.0487(4) 0.4527(2) 0.0460(8) Uani d 1
O O5 0.2148(3) -0.0633(4) 0.4061(2) 0.0432(7) Uani d 1
O O6 0.1333(3) 0.5084(4) 0.5929(2) 0.0460(7) Uani d 1
O O7 0.2626(3) 0.2625(4) 0.6205(2) 0.0431(7) Uani d 1
O O8 0.5725(3) 0.4161(4) -0.0594(2) 0.0391(7) Uani d 1
O O9 0.6406(3) 0.5063(5) -0.2045(2) 0.0484(8) Uani d 1
O O10 0.8715(3) 0.4023(4) 0.0508(2) 0.0388(7) Uani d 1
H H2H 0.904(5) 0.376(7) 0.1128(16) 0.047 Uiso d 1
O O11 0.9307(3) 0.0730(4) 0.1173(2) 0.0437(7) Uani d 1
O O12 0.7678(3) -0.0374(4) -0.0028(3) 0.0467(8) Uani d 1
O O13 0.5379(3) 0.5087(4) 0.1312(2) 0.0443(7) Uani d 1
O O14 0.6548(3) 0.2682(4) 0.1911(2) 0.0414(7) Uani d 1
C C1 0.0312(5) 0.3802(6) 0.3161(3) 0.0408(9) Uani d 1
C C2 0.1501(5) 0.2555(7) 0.3003(3) 0.0424(10) Uani d 1
H H2A 0.2116 0.3012 0.2505 0.051 Uiso calc 1
H H2B 0.1106 0.1412 0.2771 0.051 Uiso calc 1
C C3 0.2350(4) 0.2408(6) 0.4034(3) 0.0366(9) Uani d 1
C C4 0.1125(4) 0.2751(6) 0.4721(3) 0.0377(9) Uani d 1
H H4 0.0637 0.1638 0.4870 0.045 Uiso calc 1
C C5 0.3083(5) 0.0651(6) 0.4238(3) 0.0389(9) Uani d 1
C C6 0.2722(5) -0.2380(6) 0.4145(4) 0.0477(11) Uani d 1
H H6A 0.3464 -0.2521 0.3685 0.072 Uiso calc 1
H H6B 0.1940 -0.3216 0.3971 0.072 Uiso calc 1
H H6C 0.3151 -0.2587 0.4835 0.072 Uiso calc 1
C C7 0.1678(4) 0.3672(6) 0.5685(3) 0.0378(9) Uani d 1
C C8 0.3289(6) 0.3351(8) 0.7144(4) 0.0564(13) Uani d 1
H H8A 0.3960 0.4279 0.7003 0.085 Uiso calc 1
H H8B 0.3819 0.2437 0.7538 0.085 Uiso calc 1
H H8C 0.2537 0.3826 0.7524 0.085 Uiso calc 1
C C9 0.6617(5) 0.4150(6) -0.1329(3) 0.0393(9) Uani d 1
C C10 0.7821(4) 0.2878(6) -0.1067(3) 0.0396(9) Uani d 1
H H10A 0.8750 0.3340 -0.1252 0.048 Uiso calc 1
H H10B 0.7616 0.1755 -0.1414 0.048 Uiso calc 1
C C11 0.7864(4) 0.2667(6) 0.0067(3) 0.0352(9) Uani d 1
C C12 0.6230(4) 0.2963(6) 0.0191(3) 0.0358(9) Uani d 1
H H12 0.5694 0.1840 0.0090 0.043 Uiso calc 1
C C13 0.8388(4) 0.0905(6) 0.0475(3) 0.0370(9) Uani d 1
C C14 0.8023(5) -0.2154(7) 0.0250(4) 0.0478(11) Uani d 1
H H14A 0.8702 -0.2623 -0.0192 0.072 Uiso calc 1
H H14B 0.7137 -0.2851 0.0182 0.072 Uiso calc 1
H H14C 0.8465 -0.2193 0.0947 0.072 Uiso calc 1
C C15 0.5978(4) 0.3732(6) 0.1191(3) 0.0365(9) Uani d 1
C C16 0.6380(6) 0.3211(7) 0.2932(4) 0.0504(12) Uani d 1
H H16A 0.6857 0.4334 0.3071 0.076 Uiso calc 1
H H16B 0.6820 0.2338 0.3402 0.076 Uiso calc 1
H H16C 0.5349 0.3319 0.3012 0.076 Uiso calc 1

loop_
_atom_site_aniso_label
_atom_site_aniso_U_11
_atom_site_aniso_U_22
_atom_site_aniso_U_33
_atom_site_aniso_U_12
_atom_site_aniso_U_13
_atom_site_aniso_U_23
O1 0.0391(13) 0.0337(18) 0.0436(16) 0.0050(13) -0.0023(11) -0.0018(13)
O2 0.0564(18) 0.046(2) 0.0456(17) 0.0136(15) -0.0086(14) -0.0029(14)
O3 0.0377(14) 0.0332(18) 0.0481(16) -0.0031(13) 0.0012(12) 0.0019(13)
O4 0.0439(16) 0.040(2) 0.0519(17) 0.0044(14) -0.0055(13) -0.0016(13)
O5 0.0441(16) 0.0288(17) 0.0561(18) -0.0004(13) 0.0023(13) 0.0014(13)
O6 0.0513(16) 0.0371(19) 0.0477(17) 0.0081(14) -0.0031(14) -0.0090(14)
O7 0.0528(16) 0.0314(18) 0.0429(16) 0.0050(14) -0.0048(13) 0.0029(13)
O8 0.0386(14) 0.0344(18) 0.0431(15) 0.0009(12) -0.0014(11) 0.0040(12)
O9 0.0510(17) 0.049(2) 0.0441(17) -0.0017(15) 0.0000(14) 0.0089(14)
O10 0.0405(14) 0.0341(19) 0.0404(15) -0.0032(13) -0.0021(11) -0.0002(12)
O11 0.0484(16) 0.0373(18) 0.0439(16) 0.0042(14) -0.0015(13) -0.0001(13)
O12 0.0433(16) 0.0281(19) 0.066(2) 0.0007(13) -0.0051(14) -0.0063(14)
O13 0.0493(16) 0.039(2) 0.0428(16) 0.0079(14) -0.0027(13) -0.0032(14)
O14 0.0492(15) 0.0353(18) 0.0400(15) 0.0056(14) 0.0063(12) 0.0045(13)
C1 0.044(2) 0.033(3) 0.043(2) 0.0020(19) -0.0042(17) -0.0038(18)
C2 0.049(2) 0.036(3) 0.040(2) 0.0044(19) -0.0029(17) -0.0028(18)
C3 0.041(2) 0.027(2) 0.041(2) -0.0035(17) 0.0022(16) -0.0005(16)
C4 0.0380(19) 0.031(2) 0.043(2) -0.0024(17) -0.0014(16) 0.0003(18)
C5 0.043(2) 0.037(3) 0.036(2) 0.0028(18) 0.0024(16) -0.0034(17)
C6 0.055(3) 0.032(3) 0.056(3) 0.002(2) 0.005(2) 0.002(2)
C7 0.0351(18) 0.039(3) 0.039(2) -0.0013(17) 0.0045(15) 0.0006(18)
C8 0.069(3) 0.050(3) 0.046(3) 0.004(2) -0.015(2) 0.002(2)
C9 0.045(2) 0.036(3) 0.037(2) -0.0065(18) -0.0001(16) -0.0026(17)
C10 0.041(2) 0.037(3) 0.040(2) -0.0018(18) 0.0036(16) -0.0003(17)
C11 0.0377(19) 0.029(2) 0.039(2) 0.0002(16) 0.0020(15) -0.0029(17)
C12 0.039(2) 0.026(2) 0.042(2) -0.0024(17) -0.0012(16) 0.0026(17)
C13 0.0368(19) 0.031(2) 0.043(2) -0.0014(17) 0.0050(17) -0.0033(17)
C14 0.042(2) 0.036(3) 0.065(3) 0.000(2) 0.007(2) -0.004(2)
C15 0.0339(17) 0.031(2) 0.044(2) -0.0025(17) 0.0017(15) 0.0001(17)
C16 0.060(3) 0.048(3) 0.043(2) 0.005(2) 0.006(2) 0.008(2)

loop_
_atom_type_symbol
_atom_type_description
_atom_type_scat_dispersion_real
_atom_type_scat_dispersion_imag
_atom_type_scat_source
O O 0.0492 0.0322 'International Tables Vol C Tables 4.2.6.8 and 6.1.1.4'
N N 0.0311 0.0180 'International Tables Vol C Tables 4.2.6.8 and 6.1.1.4'
C C 0.0181 0.0091 'International Tables Vol C Tables 4.2.6.8 and 6.1.1.4'
H H 0.0000 0.0000 'International Tables Vol C Tables 4.2.6.8 and 6.1.1.4'

loop_
_geom_angle_atom_site_label_1
_geom_angle_atom_site_label_2
_geom_angle_atom_site_label_3
_geom_angle
C1 O1 C4 110.4(3)
C3 O3 H1H 108(4)
C5 O5 C6 116.8(3)
C7 O7 C8 114.6(4)
C9 O8 C12 110.5(3)
C11 O10 H2H 110(4)
C13 O12 C14 119.2(4)
C15 O14 C16 116.1(4)
O2 C1 O1 120.7(4)
O2 C1 C2 129.0(4)
O1 C1 C2 110.3(4)
C1 C2 C3 103.7(3)
C1 C2 H2A 111.0
C3 C2 H2A 111.0
C1 C2 H2B 111.0
C3 C2 H2B 111.0
H2A C2 H2B 109.0
O3 C3 C2 107.1(3)
O3 C3 C5 111.4(3)
C2 C3 C5 114.0(4)
O3 C3 C4 110.6(4)
C2 C3 C4 100.6(3)
C5 C3 C4 112.6(4)
O1 C4 C7 108.2(3)
O1 C4 C3 104.8(3)
C7 C4 C3 112.3(3)
O1 C4 H4 110.5
C7 C4 H4 110.5
C3 C4 H4 110.5
O4 C5 O5 125.5(4)
O4 C5 C3 123.5(4)
O5 C5 C3 111.0(3)
O5 C6 H6A 109.5
O5 C6 H6B 109.5
H6A C6 H6B 109.5
O5 C6 H6C 109.5
H6A C6 H6C 109.5
H6B C6 H6C 109.5
O6 C7 O7 126.2(4)
O6 C7 C4 125.9(4)
O7 C7 C4 107.9(4)
O7 C8 H8A 109.5
O7 C8 H8B 109.5
H8A C8 H8B 109.5
O7 C8 H8C 109.5
H8A C8 H8C 109.5
H8B C8 H8C 109.5
O9 C9 O8 121.5(4)
O9 C9 C10 128.9(4)
O8 C9 C10 109.6(4)
C9 C10 C11 103.9(3)
C9 C10 H10A 111.0
C11 C10 H10A 111.0
C9 C10 H10B 111.0
C11 C10 H10B 111.0
H10A C10 H10B 109.0
O10 C11 C13 111.5(3)
O10 C11 C10 107.1(3)
C13 C11 C10 115.2(4)
O10 C11 C12 111.0(3)
C13 C11 C12 111.6(3)
C10 C11 C12 99.8(3)
O8 C12 C15 109.2(3)
O8 C12 C11 105.0(3)
C15 C12 C11 113.5(3)
O8 C12 H12 109.6
C15 C12 H12 109.6
C11 C12 H12 109.6
O11 C13 O12 125.7(4)
O11 C13 C11 123.5(4)
O12 C13 C11 110.8(3)
O12 C14 H14A 109.5
O12 C14 H14B 109.5
H14A C14 H14B 109.5
O12 C14 H14C 109.5
H14A C14 H14C 109.5
H14B C14 H14C 109.5
O13 C15 O14 125.9(4)
O13 C15 C12 125.4(4)
O14 C15 C12 108.6(4)
O14 C16 H16A 109.5
O14 C16 H16B 109.5
H16A C16 H16B 109.5
O14 C16 H16C 109.5
H16A C16 H16C 109.5
H16B C16 H16C 109.5

loop_
_geom_bond_atom_site_label_1
_geom_bond_atom_site_label_2
_geom_bond_distance
O1 C1 1.347(5)
O1 C4 1.442(5)
O2 C1 1.210(5)
O3 C3 1.410(5)
O3 H1H 0.880(14)
O4 C5 1.208(5)
O5 C5 1.320(5)
O5 C6 1.446(6)
O6 C7 1.189(6)
O7 C7 1.334(5)
O7 C8 1.451(6)
O8 C9 1.355(5)
O8 C12 1.439(5)
O9 C9 1.188(5)
O10 C11 1.401(5)
O10 H2H 0.876(14)
O11 C13 1.204(5)
O12 C13 1.328(5)
O12 C14 1.446(6)
O13 C15 1.202(5)
O14 C15 1.324(5)
O14 C16 1.452(6)
C1 C2 1.497(6)
C2 C3 1.519(6)
C2 H2A 0.9900
C2 H2B 0.9900
C3 C5 1.526(6)
C3 C4 1.562(6)
C4 C7 1.514(6)
C4 H4 1.0000
C6 H6A 0.9800
C6 H6B 0.9800
C6 H6C 0.9800
C8 H8A 0.9800
C8 H8B 0.9800
C8 H8C 0.9800
C9 C10 1.501(6)
C10 C11 1.524(6)
C10 H10A 0.9900
C10 H10B 0.9900
C11 C13 1.522(6)
C11 C12 1.565(5)
C12 C15 1.506(6)
C12 H12 1.0000
C14 H14A 0.9800
C14 H14B 0.9800
C14 H14C 0.9800
C16 H16A 0.9800
C16 H16B 0.9800
C16 H16C 0.9800

loop_
_geom_hbond_atom_site_label_D
_geom_hbond_atom_site_label_H
_geom_hbond_atom_site_label_A
_geom_hbond_site_symmetry_A
_geom_hbond_distance_DH
_geom_hbond_distance_HA
_geom_hbond_distance_DA
_geom_hbond_angle_DHA
O3 H1H O4 2_656 0.880(14) 2.36(5) 2.951(4) 125(4)
O10 H2H O2 1_655 0.876(14) 2.03(3) 2.802(4) 147(5)

loop_
_geom_torsion_atom_site_label_1
_geom_torsion_atom_site_label_2
_geom_torsion_atom_site_label_3
_geom_torsion_atom_site_label_4
_geom_torsion
C4 O1 C1 O2 179.0(4)
C4 O1 C1 C2 -0.5(5)
O2 C1 C2 C3 160.9(5)
O1 C1 C2 C3 -19.7(5)
C1 C2 C3 O3 -86.2(4)
C1 C2 C3 C5 150.1(4)
C1 C2 C3 C4 29.3(5)
C1 O1 C4 C7 139.9(4)
C1 O1 C4 C3 19.9(4)
O3 C3 C4 O1 82.7(4)
C2 C3 C4 O1 -30.2(4)
C5 C3 C4 O1 -152.0(3)
O3 C3 C4 C7 -34.5(5)
C2 C3 C4 C7 -147.5(4)
C5 C3 C4 C7 90.8(4)
C6 O5 C5 O4 -5.2(6)
C6 O5 C5 C3 175.1(4)
O3 C3 C5 O4 6.5(6)
C2 C3 C5 O4 127.9(5)
C4 C3 C5 O4 -118.4(5)
O3 C3 C5 O5 -173.8(3)
C2 C3 C5 O5 -52.4(5)
C4 C3 C5 O5 61.3(5)
C8 O7 C7 O6 -1.3(6)
C8 O7 C7 C4 178.3(4)
O1 C4 C7 O6 1.0(6)
C3 C4 C7 O6 116.1(5)
O1 C4 C7 O7 -178.6(3)
C3 C4 C7 O7 -63.4(4)
C12 O8 C9 O9 -179.1(4)
C12 O8 C9 C10 0.3(5)
O9 C9 C10 C11 158.1(5)
O8 C9 C10 C11 -21.2(5)
C9 C10 C11 O10 -84.8(4)
C9 C10 C11 C13 150.5(4)
C9 C10 C11 C12 30.9(4)
C9 O8 C12 C15 142.4(3)
C9 O8 C12 C11 20.3(4)
O10 C11 C12 O8 81.3(4)
C13 C11 C12 O8 -153.6(3)
C10 C11 C12 O8 -31.4(4)
O10 C11 C12 C15 -37.9(5)
C13 C11 C12 C15 87.1(4)
C10 C11 C12 C15 -150.6(4)
C14 O12 C13 O11 -1.2(7)
C14 O12 C13 C11 180.0(4)
O10 C11 C13 O11 8.2(6)
C10 C11 C13 O11 130.5(4)
C12 C11 C13 O11 -116.6(4)
O10 C11 C13 O12 -173.0(3)
C10 C11 C13 O12 -50.6(5)
C12 C11 C13 O12 62.3(4)
C16 O14 C15 O13 2.1(6)
C16 O14 C15 C12 -178.9(4)
O8 C12 C15 O13 3.7(5)
C11 C12 C15 O13 120.6(5)
O8 C12 C15 O14 -175.2(3)
C11 C12 C15 O14 -58.4(4)

_cod_database_fobs_code 2242290
